data_4510522
loop_
_publ_author_name
'Phukan, Nithi'
'Baruah, Jubaraj B.'

_publ_section_title
;
 Polymorphs of 1-(5-Methylthiazol-2-yl)-3-phenylthiourea and Various
 Anion-Assisted Assemblies of Two Positional Isomers
;
_journal_issue 5
_journal_name_full 'Crystal Growth &amp; Design'
_journal_page_first 2640
_journal_paper_doi 10.1021/cg5003379
_journal_volume 14
_journal_year 2014
_chemical_formula_sum 'C11 H11 N3 S2'
_chemical_formula_weight 249.35
_chemical_name_systematic
; 
 ? 
;
_space_group_IT_number 15
_symmetry_cell_setting monoclinic
_symmetry_space_group_name_Hall '-C 2yc'
_symmetry_space_group_name_H-M 'C 1 2/c 1'
_atom_sites_solution_hydrogens geom
_atom_sites_solution_primary direct
_atom_sites_solution_secondary difmap
_audit_creation_method SHELXL-97
_cell_angle_alpha 90.00
_cell_angle_beta 108.596(7)
_cell_angle_gamma 90.00
_cell_formula_units_Z 8
_cell_length_a 16.8654(10)
_cell_length_b 6.1269(3)
_cell_length_c 24.5611(14)
_cell_measurement_temperature 296(2)
_cell_volume 2405.5(3)
_computing_structure_refinement 'SHELXL-97 (Sheldrick, 1997)'
_computing_structure_solution 'SHELXS-97 (Sheldrick, 1990)'
_diffrn_ambient_temperature 296(2)
_diffrn_measured_fraction_theta_full 1.000
_diffrn_measured_fraction_theta_max 1.000
_diffrn_radiation_monochromator graphite
_diffrn_radiation_source 'fine-focus sealed tube'
_diffrn_radiation_type MoK\a
_diffrn_radiation_wavelength 0.71073
_diffrn_reflns_av_R_equivalents 0.0364
_diffrn_reflns_av_sigmaI/netI 0.0316
_diffrn_reflns_limit_h_max 18
_diffrn_reflns_limit_h_min -20
_diffrn_reflns_limit_k_max 7
_diffrn_reflns_limit_k_min -7
_diffrn_reflns_limit_l_max 29
_diffrn_reflns_limit_l_min -28
_diffrn_reflns_number 10526
_diffrn_reflns_theta_full 25.24
_diffrn_reflns_theta_max 25.24
_diffrn_reflns_theta_min 1.75
_exptl_absorpt_coefficient_mu 0.418
_exptl_absorpt_correction_T_max 0.951
_exptl_absorpt_correction_T_min 0.887
_exptl_absorpt_correction_type multi-scan
_exptl_absorpt_process_details multi-scan
_exptl_crystal_colour colorless
_exptl_crystal_density_diffrn 1.377
_exptl_crystal_density_method 'not measured'
_exptl_crystal_description block
_exptl_crystal_F_000 1040
_exptl_crystal_size_max 0.32
_exptl_crystal_size_mid 0.24
_exptl_crystal_size_min 0.12
_refine_diff_density_max 0.159
_refine_diff_density_min -0.168
_refine_diff_density_rms 0.043
_refine_ls_extinction_method none
_refine_ls_goodness_of_fit_ref 1.040
_refine_ls_hydrogen_treatment mixed
_refine_ls_matrix_type full
_refine_ls_number_parameters 146
_refine_ls_number_reflns 2174
_refine_ls_number_restraints 0
_refine_ls_restrained_S_all 1.040
_refine_ls_R_factor_all 0.0610
_refine_ls_R_factor_gt 0.0375
_refine_ls_shift/su_max 0.000
_refine_ls_shift/su_mean 0.000
_refine_ls_structure_factor_coef Fsqd
_refine_ls_weighting_details 'calc w=1/[\s^2^(Fo^2^)+(0.0000P)^2^+5.0000P] where P=(Fo^2^+2Fc^2^)/3'
_refine_ls_weighting_scheme calc
_refine_ls_wR_factor_gt 0.0729
_refine_ls_wR_factor_ref 0.0796
_reflns_number_gt 1564
_reflns_number_total 2174
_reflns_threshold_expression >2sigma(I)
_cod_data_source_file PTH1c.cif
_cod_data_source_block PTH1c
_cod_depositor_comments
;
The following automatic conversions were performed:

'_symmetry_cell_setting' value 'Monoclinic' changed to 'monoclinic'
according to
/usr/data/users/saulius/crontab/automatic-downloads/rss-feeds/ACS/lib/dictionaries/cif_core.dic
dictionary named 'cif_core.dic' version 2.4.2 from 2011-04-26.

Automatic conversion script
Id: cif_fix_values 2281 2013-09-26 08:29:07Z andrius 

 Adding full bibliography for 4510508--4510523.cif.
;
_cod_original_cell_volume 2405.5(2)
_cod_original_sg_symbol_H-M 'C2/c  '
_cod_database_code 4510522

loop_
_symmetry_equiv_pos_as_xyz
'x, y, z'
'-x, y, -z+1/2'
'x+1/2, y+1/2, z'
'-x+1/2, y+1/2, -z+1/2'
'-x, -y, -z'
'x, -y, z-1/2'
'-x+1/2, -y+1/2, -z'
'x+1/2, -y+1/2, z-1/2'

loop_
_atom_site_label
_atom_site_type_symbol
_atom_site_fract_x
_atom_site_fract_y
_atom_site_fract_z
_atom_site_U_iso_or_equiv
_atom_site_adp_type
_atom_site_occupancy
_atom_site_symmetry_multiplicity
_atom_site_calc_flag
_atom_site_refinement_flags
S2 S 0.22361(5) -0.29393(14) 0.08204(3) 0.0606(2) Uani 1 1 d .
S1 S 0.14005(5) 0.23352(14) -0.09772(3) 0.0580(2) Uani 1 1 d .
N2 N 0.16607(14) -0.0082(4) -0.00148(9) 0.0524(6) Uani 1 1 d .
H3 H 0.1883 -0.0971 -0.0195 0.063 Uiso 1 1 calc R
C6 C 0.13870(16) 0.0546(5) 0.13991(10) 0.0453(7) Uani 1 1 d .
N3 N 0.13771(14) 0.0726(4) 0.08147(8) 0.0524(6) Uani 1 1 d .
H2 H 0.1121 0.1835 0.0624 0.063 Uiso 1 1 calc R
N1 N 0.08380(15) 0.3135(4) -0.01466(9) 0.0592(7) Uani 1 1 d .
C5 C 0.17254(16) -0.0655(5) 0.05390(11) 0.0468(7) Uani 1 1 d .
C11 C 0.17108(18) 0.2238(5) 0.17673(11) 0.0580(8) Uani 1 1 d .
H5 H 0.1936 0.3448 0.1641 0.070 Uiso 1 1 calc R
C7 C 0.10500(19) -0.1236(5) 0.15815(13) 0.0628(9) Uani 1 1 d .
H3A H 0.0828 -0.2381 0.1331 0.075 Uiso 1 1 calc R
C2 C 0.07901(17) 0.4644(5) -0.10255(12) 0.0532(7) Uani 1 1 d .
C9 C 0.1371(2) 0.0363(6) 0.25129(13) 0.0683(9) Uani 1 1 d .
H1A H 0.1367 0.0293 0.2890 0.082 Uiso 1 1 calc R
C10 C 0.1702(2) 0.2141(6) 0.23296(12) 0.0651(9) Uani 1 1 d .
H6 H 0.1920 0.3286 0.2581 0.078 Uiso 1 1 calc R
C8 C 0.1045(2) -0.1312(6) 0.21441(14) 0.0748(10) Uani 1 1 d .
H2A H 0.0817 -0.2516 0.2271 0.090 Uiso 1 1 calc R
C1 C 0.0588(2) 0.6125(5) -0.15354(12) 0.0729(10) Uani 1 1 d .
H14A H 0.0249 0.5358 -0.1869 0.109 Uiso 1 1 calc R
H14B H 0.1098 0.6591 -0.1595 0.109 Uiso 1 1 calc R
H14C H 0.0289 0.7376 -0.1469 0.109 Uiso 1 1 calc R
C4 C 0.12832(17) 0.1742(5) -0.03171(10) 0.0468(7) Uani 1 1 d .
C3 C 0.05681(19) 0.4779(5) -0.05486(12) 0.0620(8) Uani 1 1 d .
H13 H 0.0246 0.5933 -0.0491 0.074 Uiso 1 1 calc R

loop_
_atom_site_aniso_label
_atom_site_aniso_U_11
_atom_site_aniso_U_22
_atom_site_aniso_U_33
_atom_site_aniso_U_23
_atom_site_aniso_U_13
_atom_site_aniso_U_12
S2 0.0759(5) 0.0629(5) 0.0513(4) 0.0115(4) 0.0319(4) 0.0195(4)
S1 0.0713(5) 0.0649(5) 0.0448(4) 0.0070(4) 0.0281(4) 0.0130(4)
N2 0.0705(16) 0.0555(15) 0.0367(12) -0.0001(11) 0.0249(11) 0.0177(13)
C6 0.0487(16) 0.0541(18) 0.0358(14) 0.0005(13) 0.0173(12) 0.0058(14)
N3 0.0638(15) 0.0596(16) 0.0369(12) 0.0037(11) 0.0206(11) 0.0160(13)
N1 0.0760(17) 0.0606(17) 0.0455(13) 0.0044(13) 0.0257(13) 0.0198(14)
C5 0.0489(16) 0.0547(18) 0.0378(14) -0.0025(13) 0.0152(13) 0.0011(14)
C11 0.073(2) 0.0558(19) 0.0522(17) -0.0024(15) 0.0303(15) -0.0068(17)
C7 0.075(2) 0.063(2) 0.0589(19) -0.0135(16) 0.0327(17) -0.0153(18)
C2 0.0541(18) 0.0554(19) 0.0487(16) 0.0022(14) 0.0147(14) 0.0018(15)
C9 0.094(3) 0.077(2) 0.0448(17) 0.0055(17) 0.0364(18) 0.014(2)
C10 0.083(2) 0.069(2) 0.0459(17) -0.0137(16) 0.0250(16) -0.0022(19)
C8 0.105(3) 0.067(2) 0.072(2) 0.0040(19) 0.056(2) -0.008(2)
C1 0.080(2) 0.074(2) 0.063(2) 0.0196(18) 0.0205(18) 0.008(2)
C4 0.0535(17) 0.0521(18) 0.0359(14) -0.0022(13) 0.0158(13) 0.0048(15)
C3 0.070(2) 0.060(2) 0.0585(19) 0.0018(16) 0.0243(17) 0.0189(17)

loop_
_atom_type_symbol
_atom_type_description
_atom_type_scat_dispersion_real
_atom_type_scat_dispersion_imag
_atom_type_scat_source
C C 0.0033 0.0016 'International Tables Vol C Tables 4.2.6.8 and 6.1.1.4'
H H 0.0000 0.0000 'International Tables Vol C Tables 4.2.6.8 and 6.1.1.4'
S S 0.1246 0.1234 'International Tables Vol C Tables 4.2.6.8 and 6.1.1.4'
N N 0.0061 0.0033 'International Tables Vol C Tables 4.2.6.8 and 6.1.1.4'

loop_
_geom_angle_atom_site_label_1
_geom_angle_atom_site_label_2
_geom_angle_atom_site_label_3
_geom_angle
C2 S1 C4 89.59(13)
C5 N2 C4 128.1(2)
C11 C6 C7 120.5(2)
C11 C6 N3 118.5(3)
C7 C6 N3 121.0(3)
C5 N3 C6 126.5(2)
C4 N1 C3 110.1(2)
N3 C5 N2 115.6(2)
N3 C5 S2 125.0(2)
N2 C5 S2 119.3(2)
C6 C11 C10 119.7(3)
C6 C7 C8 119.2(3)
C3 C2 C1 129.9(3)
C3 C2 S1 108.4(2)
C1 C2 S1 121.6(2)
C8 C9 C10 120.2(3)
C9 C10 C11 119.9(3)
C9 C8 C7 120.5(3)
N1 C4 N2 125.2(2)
N1 C4 S1 114.6(2)
N2 C4 S1 120.2(2)
C2 C3 N1 117.3(3)

loop_
_geom_bond_atom_site_label_1
_geom_bond_atom_site_label_2
_geom_bond_distance
S2 C5 1.673(3)
S1 C2 1.731(3)
S1 C4 1.733(3)
N2 C5 1.375(3)
N2 C4 1.380(3)
C6 C11 1.370(4)
C6 C7 1.371(4)
C6 N3 1.434(3)
N3 C5 1.331(3)
N1 C4 1.292(3)
N1 C3 1.382(4)
C11 C10 1.388(4)
C7 C8 1.386(4)
C2 C3 1.341(4)
C2 C1 1.495(4)
C9 C8 1.363(4)
C9 C10 1.364(4)
